data_1559943
loop_
_publ_author_name
'Moon, Dae Jun'
'Lim, Woo Taik'
'Peterson, Brian K.'
'Seff, Karl'

_publ_section_title
;
 Using Crystallography and NMR to Count the Number of Three-Aluminum
 Six-Rings in Fully Zn2+-Exchanged Zeolite Y. These Six-Rings Concentrate
 at Single Six-Ring Positions
;
_journal_issue 1
_journal_name_full 'The Journal of Physical Chemistry C'
_journal_page_first 583
_journal_page_last 592
_journal_paper_doi 10.1021/acs.jpcc.0c09682
_journal_volume 125
_journal_year 2021
_chemical_formula_sum 'O384 Si192 Zn35.75'
_chemical_formula_weight 13873.82
_space_group_crystal_system cubic
_space_group_IT_number 227
_space_group_name_Hall '-F 4vw 2vw 3'
_space_group_name_H-M_alt 'F d -3 m :2'
_audit_creation_method SHELXL-2018/3
_cell_angle_alpha 90
_cell_angle_beta 90
_cell_angle_gamma 90
_cell_formula_units_Z 1
_cell_length_a 24.7557(3)
_cell_length_b 24.7557(3)
_cell_length_c 24.7557(3)
_cell_measurement_temperature 100(1)
_cell_volume 15171.4(3)
_computing_structure_refinement 'SHELXL-2018/3 (Sheldrick, 2018)'
_diffrn_ambient_temperature 100(1)
_diffrn_measured_fraction_theta_full 0.999
_diffrn_measured_fraction_theta_max 0.962
_diffrn_radiation_wavelength 0.630
_diffrn_reflns_av_R_equivalents 0.0130
_diffrn_reflns_av_unetI/netI 0.0139
_diffrn_reflns_Laue_measured_fraction_full 0.999
_diffrn_reflns_Laue_measured_fraction_max 0.962
_diffrn_reflns_limit_h_max 43
_diffrn_reflns_limit_h_min 2
_diffrn_reflns_limit_k_max 29
_diffrn_reflns_limit_k_min 0
_diffrn_reflns_limit_l_max 28
_diffrn_reflns_limit_l_min 0
_diffrn_reflns_number 3441
_diffrn_reflns_point_group_measured_fraction_full 0.999
_diffrn_reflns_point_group_measured_fraction_max 0.962
_diffrn_reflns_theta_full 22.210
_diffrn_reflns_theta_max 33.515
_diffrn_reflns_theta_min 2.063
_exptl_absorpt_coefficient_mu 1.700
_exptl_crystal_density_diffrn 1.519
_exptl_crystal_F_000 6831
_refine_diff_density_max 1.247
_refine_diff_density_min -0.731
_refine_diff_density_rms 0.149
_refine_ls_extinction_coef 0.00020(3)
_refine_ls_extinction_expression Fc^*^=kFc[1+0.001xFc^2^\l^3^/sin(2\q)]^-1/4^
_refine_ls_extinction_method 'SHELXL-2018/3 (Sheldrick 2018)'
_refine_ls_goodness_of_fit_ref 1.200
_refine_ls_hydrogen_treatment undef
_refine_ls_matrix_type full
_refine_ls_number_parameters 72
_refine_ls_number_reflns 1987
_refine_ls_number_restraints 3
_refine_ls_restrained_S_all 1.199
_refine_ls_R_factor_all 0.0634
_refine_ls_R_factor_gt 0.0570
_refine_ls_shift/su_max 0.850
_refine_ls_shift/su_mean 0.231
_refine_ls_structure_factor_coef Fsqd
_refine_ls_weighting_details 'w=1/[\s^2^(Fo^2^)+(0.0490P)^2^+213.4594P] where P=(Fo^2^+2Fc^2^)/3'
_refine_ls_weighting_scheme calc
_refine_ls_wR_factor_gt 0.1529
_refine_ls_wR_factor_ref 0.1593
_reflns_Friedel_coverage 0.000
_reflns_number_gt 1833
_reflns_number_total 1987
_reflns_threshold_expression 'I > 2\s(I)'
_cod_data_source_file ZnY723-1.cif
_cod_data_source_block ZnY723-1
_cod_depositor_comments 'Adding full bibliography for 1559931--1559945.cif.'
_cod_original_cell_volume 15171.4(6)
_cod_original_sg_symbol_H-M 'F d -3 m'
_cod_database_code 1559943
_shelx_shelxl_version_number 2018/3
_shelx_space_group_comment
;
The symmetry employed for this shelxl refinement is uniquely defined
by the following loop, which should always be used as a source of
symmetry information in preference to the above space-group names.
They are only intended as comments.
;

loop_
_space_group_symop_operation_xyz
'x, y, z'
'-x+3/4, -y+1/4, z+1/2'
'-x+1/4, y+1/2, -z+3/4'
'x+1/2, -y+3/4, -z+1/4'
'z, x, y'
'z+1/2, -x+3/4, -y+1/4'
'-z+3/4, -x+1/4, y+1/2'
'-z+1/4, x+1/2, -y+3/4'
'y, z, x'
'-y+1/4, z+1/2, -x+3/4'
'y+1/2, -z+3/4, -x+1/4'
'-y+3/4, -z+1/4, x+1/2'
'y+3/4, x+1/4, -z+1/2'
'-y, -x, -z'
'y+1/4, -x+1/2, z+3/4'
'-y+1/2, x+3/4, z+1/4'
'x+3/4, z+1/4, -y+1/2'
'-x+1/2, z+3/4, y+1/4'
'-x, -z, -y'
'x+1/4, -z+1/2, y+3/4'
'z+3/4, y+1/4, -x+1/2'
'z+1/4, -y+1/2, x+3/4'
'-z+1/2, y+3/4, x+1/4'
'-z, -y, -x'
'x, y+1/2, z+1/2'
'-x+3/4, -y+3/4, z+1'
'-x+1/4, y+1, -z+5/4'
'x+1/2, -y+5/4, -z+3/4'
'z, x+1/2, y+1/2'
'z+1/2, -x+5/4, -y+3/4'
'-z+3/4, -x+3/4, y+1'
'-z+1/4, x+1, -y+5/4'
'y, z+1/2, x+1/2'
'-y+1/4, z+1, -x+5/4'
'y+1/2, -z+5/4, -x+3/4'
'-y+3/4, -z+3/4, x+1'
'y+3/4, x+3/4, -z+1'
'-y, -x+1/2, -z+1/2'
'y+1/4, -x+1, z+5/4'
'-y+1/2, x+5/4, z+3/4'
'x+3/4, z+3/4, -y+1'
'-x+1/2, z+5/4, y+3/4'
'-x, -z+1/2, -y+1/2'
'x+1/4, -z+1, y+5/4'
'z+3/4, y+3/4, -x+1'
'z+1/4, -y+1, x+5/4'
'-z+1/2, y+5/4, x+3/4'
'-z, -y+1/2, -x+1/2'
'x+1/2, y, z+1/2'
'-x+5/4, -y+1/4, z+1'
'-x+3/4, y+1/2, -z+5/4'
'x+1, -y+3/4, -z+3/4'
'z+1/2, x, y+1/2'
'z+1, -x+3/4, -y+3/4'
'-z+5/4, -x+1/4, y+1'
'-z+3/4, x+1/2, -y+5/4'
'y+1/2, z, x+1/2'
'-y+3/4, z+1/2, -x+5/4'
'y+1, -z+3/4, -x+3/4'
'-y+5/4, -z+1/4, x+1'
'y+5/4, x+1/4, -z+1'
'-y+1/2, -x, -z+1/2'
'y+3/4, -x+1/2, z+5/4'
'-y+1, x+3/4, z+3/4'
'x+5/4, z+1/4, -y+1'
'-x+1, z+3/4, y+3/4'
'-x+1/2, -z, -y+1/2'
'x+3/4, -z+1/2, y+5/4'
'z+5/4, y+1/4, -x+1'
'z+3/4, -y+1/2, x+5/4'
'-z+1, y+3/4, x+3/4'
'-z+1/2, -y, -x+1/2'
'x+1/2, y+1/2, z'
'-x+5/4, -y+3/4, z+1/2'
'-x+3/4, y+1, -z+3/4'
'x+1, -y+5/4, -z+1/4'
'z+1/2, x+1/2, y'
'z+1, -x+5/4, -y+1/4'
'-z+5/4, -x+3/4, y+1/2'
'-z+3/4, x+1, -y+3/4'
'y+1/2, z+1/2, x'
'-y+3/4, z+1, -x+3/4'
'y+1, -z+5/4, -x+1/4'
'-y+5/4, -z+3/4, x+1/2'
'y+5/4, x+3/4, -z+1/2'
'-y+1/2, -x+1/2, -z'
'y+3/4, -x+1, z+3/4'
'-y+1, x+5/4, z+1/4'
'x+5/4, z+3/4, -y+1/2'
'-x+1, z+5/4, y+1/4'
'-x+1/2, -z+1/2, -y'
'x+3/4, -z+1, y+3/4'
'z+5/4, y+3/4, -x+1/2'
'z+3/4, -y+1, x+3/4'
'-z+1, y+5/4, x+1/4'
'-z+1/2, -y+1/2, -x'
'-x, -y, -z'
'x-3/4, y-1/4, -z-1/2'
'x-1/4, -y-1/2, z-3/4'
'-x-1/2, y-3/4, z-1/4'
'-z, -x, -y'
'-z-1/2, x-3/4, y-1/4'
'z-3/4, x-1/4, -y-1/2'
'z-1/4, -x-1/2, y-3/4'
'-y, -z, -x'
'y-1/4, -z-1/2, x-3/4'
'-y-1/2, z-3/4, x-1/4'
'y-3/4, z-1/4, -x-1/2'
'-y-3/4, -x-1/4, z-1/2'
'y, x, z'
'-y-1/4, x-1/2, -z-3/4'
'y-1/2, -x-3/4, -z-1/4'
'-x-3/4, -z-1/4, y-1/2'
'x-1/2, -z-3/4, -y-1/4'
'x, z, y'
'-x-1/4, z-1/2, -y-3/4'
'-z-3/4, -y-1/4, x-1/2'
'-z-1/4, y-1/2, -x-3/4'
'z-1/2, -y-3/4, -x-1/4'
'z, y, x'
'-x, -y+1/2, -z+1/2'
'x-3/4, y+1/4, -z'
'x-1/4, -y, z-1/4'
'-x-1/2, y-1/4, z+1/4'
'-z, -x+1/2, -y+1/2'
'-z-1/2, x-1/4, y+1/4'
'z-3/4, x+1/4, -y'
'z-1/4, -x, y-1/4'
'-y, -z+1/2, -x+1/2'
'y-1/4, -z, x-1/4'
'-y-1/2, z-1/4, x+1/4'
'y-3/4, z+1/4, -x'
'-y-3/4, -x+1/4, z'
'y, x+1/2, z+1/2'
'-y-1/4, x, -z-1/4'
'y-1/2, -x-1/4, -z+1/4'
'-x-3/4, -z+1/4, y'
'x-1/2, -z-1/4, -y+1/4'
'x, z+1/2, y+1/2'
'-x-1/4, z, -y-1/4'
'-z-3/4, -y+1/4, x'
'-z-1/4, y, -x-1/4'
'z-1/2, -y-1/4, -x+1/4'
'z, y+1/2, x+1/2'
'-x+1/2, -y, -z+1/2'
'x-1/4, y-1/4, -z'
'x+1/4, -y-1/2, z-1/4'
'-x, y-3/4, z+1/4'
'-z+1/2, -x, -y+1/2'
'-z, x-3/4, y+1/4'
'z-1/4, x-1/4, -y'
'z+1/4, -x-1/2, y-1/4'
'-y+1/2, -z, -x+1/2'
'y+1/4, -z-1/2, x-1/4'
'-y, z-3/4, x+1/4'
'y-1/4, z-1/4, -x'
'-y-1/4, -x-1/4, z'
'y+1/2, x, z+1/2'
'-y+1/4, x-1/2, -z-1/4'
'y, -x-3/4, -z+1/4'
'-x-1/4, -z-1/4, y'
'x, -z-3/4, -y+1/4'
'x+1/2, z, y+1/2'
'-x+1/4, z-1/2, -y-1/4'
'-z-1/4, -y-1/4, x'
'-z+1/4, y-1/2, -x-1/4'
'z, -y-3/4, -x+1/4'
'z+1/2, y, x+1/2'
'-x+1/2, -y+1/2, -z'
'x-1/4, y+1/4, -z-1/2'
'x+1/4, -y, z-3/4'
'-x, y-1/4, z-1/4'
'-z+1/2, -x+1/2, -y'
'-z, x-1/4, y-1/4'
'z-1/4, x+1/4, -y-1/2'
'z+1/4, -x, y-3/4'
'-y+1/2, -z+1/2, -x'
'y+1/4, -z, x-3/4'
'-y, z-1/4, x-1/4'
'y-1/4, z+1/4, -x-1/2'
'-y-1/4, -x+1/4, z-1/2'
'y+1/2, x+1/2, z'
'-y+1/4, x, -z-3/4'
'y, -x-1/4, -z-1/4'
'-x-1/4, -z+1/4, y-1/2'
'x, -z-1/4, -y-1/4'
'x+1/2, z+1/2, y'
'-x+1/4, z, -y-3/4'
'-z-1/4, -y+1/4, x-1/2'
'-z+1/4, y, -x-3/4'
'z, -y-1/4, -x-1/4'
'z+1/2, y+1/2, x'

loop_
_atom_site_label
_atom_site_type_symbol
_atom_site_fract_x
_atom_site_fract_y
_atom_site_fract_z
_atom_site_U_iso_or_equiv
_atom_site_adp_type
_atom_site_occupancy
_atom_site_site_symmetry_order
_atom_site_calc_flag
_atom_site_refinement_flags_posn
_atom_site_refinement_flags_adp
_atom_site_refinement_flags_occupancy
_atom_site_disorder_assembly
_atom_site_disorder_group
Si Si -0.05249(2) 0.12385(2) 0.03645(2) 0.00749(14) Uani 1 1 d . . . . .
O1 O -0.10298(8) 0.000000 0.10298(8) 0.0351(7) Uani 1 2 d S T P . .
O2A O 0.00318(18) 0.00318(18) 0.1509(3) 0.0115(9) Uani 0.5616 2 d S T P . .
O2B O -0.0059(2) -0.0059(2) 0.1425(4) 0.0134(12) Uani 0.4384 2 d S T P . .
O3A O -0.0311(10) 0.0605(5) 0.0605(5) 0.010(3) Uani 0.142(3) 2 d S T P . .
O3B O -0.0254(2) 0.07113(11) 0.07113(11) 0.0182(7) Uani 0.858(4) 2 d S T P . .
O4 O 0.07877(7) 0.07877(7) 0.31965(9) 0.0189(4) Uani 1 2 d S T P . .
Zn1 Zn 0.000000 0.000000 0.000000 0.0261(17) Uani 0.142(3) 12 d S T P . .
Zn1P Zn 0.03990(7) 0.03990(7) 0.03990(7) 0.0124(4) Uani 0.375(4) 6 d S T P . .
Zn1' Zn 0.0564(4) 0.0564(4) 0.0564(4) 0.032(3) Uani 0.108(7) 6 d S T P . .
Zn2' Zn 0.20068(19) 0.20068(19) 0.20068(19) 0.007(2) Uani 0.065(4) 6 d S T . . .
Zn2P Zn 0.21796(3) 0.21796(3) 0.21796(3) 0.0079(3) Uani 0.437(4) 6 d S T . . .
Zn2 Zn 0.2436(3) 0.2436(3) 0.2436(3) 0.020(3) Uani 0.059(3) 6 d S T . . .

loop_
_atom_site_aniso_label
_atom_site_aniso_U_11
_atom_site_aniso_U_22
_atom_site_aniso_U_33
_atom_site_aniso_U_23
_atom_site_aniso_U_13
_atom_site_aniso_U_12
Si 0.0094(2) 0.00665(19) 0.00648(19) -0.00133(12) 0.00032(13) -0.00071(13)
O1 0.0299(8) 0.0456(16) 0.0299(8) -0.0233(9) 0.0072(10) -0.0233(9)
O2A 0.0119(13) 0.0119(13) 0.011(2) -0.0035(10) -0.0035(10) 0.0023(14)
O2B 0.014(2) 0.014(2) 0.012(3) 0.0029(17) 0.0029(17) 0.007(2)
O3A 0.010(5) 0.009(4) 0.009(4) 0.001(5) -0.005(4) -0.005(4)
O3B 0.0253(18) 0.0147(9) 0.0147(9) 0.0041(11) 0.0015(10) 0.0015(10)
O4 0.0180(6) 0.0180(6) 0.0206(9) -0.0031(5) -0.0031(5) 0.0093(7)
Zn1 0.0261(17) 0.0261(17) 0.0261(17) 0.0025(16) 0.0025(16) 0.0025(16)
Zn1P 0.0124(4) 0.0124(4) 0.0124(4) 0.0052(4) 0.0052(4) 0.0052(4)
Zn1' 0.032(3) 0.032(3) 0.032(3) 0.013(3) 0.013(3) 0.013(3)
Zn2' 0.007(2) 0.007(2) 0.007(2) -0.0011(15) -0.0011(15) -0.0011(15)
Zn2P 0.0079(3) 0.0079(3) 0.0079(3) 0.0025(2) 0.0025(2) 0.0025(2)
Zn2 0.020(3) 0.020(3) 0.020(3) 0.001(2) 0.001(2) 0.001(2)

loop_
_atom_type_symbol
_atom_type_description
_atom_type_scat_dispersion_real
_atom_type_scat_dispersion_imag
_atom_type_scat_source
O O 0.0100 0.0060 'International Tables Vol C Tables 4.2.6.8 and 6.1.1.4'
Si Si 0.0800 0.0690 'International Tables Vol C Tables 4.2.6.8 and 6.1.1.4'
Zn Zn 0.2940 1.3980 'International Tables Vol C Tables 4.2.6.8 and 6.1.1.4'

loop_
_geom_angle_atom_site_label_1
_geom_angle_atom_site_label_2
_geom_angle_atom_site_label_3
_geom_angle
_geom_angle_site_symmetry_1
_geom_angle_site_symmetry_3
_geom_angle_publ_flag
O1 Si O2B 106.1(3) 101 9 ?
O1 Si O4 112.65(12) 101 55_454 ?
O2B Si O4 113.3(3) 9 55_454 ?
O1 Si O3B 109.87(15) 101 . ?
O2B Si O3B 105.4(4) 9 . ?
O4 Si O3B 109.29(16) 55_454 . ?
O1 Si O2A 117.94(18) 101 9 ?
O2B Si O2A 12.4(3) 9 9 ?
O4 Si O2A 103.55(19) 55_454 9 ?
O3B Si O2A 102.8(3) . 9 ?
O1 Si O3A 97.8(5) 101 . ?
O2B Si O3A 105.0(8) 9 . ?
O4 Si O3A 120.2(6) 55_454 . ?
O3B Si O3A 13.1(4) . . ?
O2A Si O3A 105.3(8) 9 . ?
O1 Si Zn1P 111.75(11) 101 . ?
O2B Si Zn1P 71.6(4) 9 . ?
O4 Si Zn1P 131.25(10) 55_454 . ?
O3B Si Zn1P 34.76(15) . . ?
O2A Si Zn1P 71.7(3) 9 . ?
O3A Si Zn1P 33.7(7) . . ?
O1 Si Zn2P 136.91(5) 101 27_544 ?
O2B Si Zn2P 45.0(3) 9 27_544 ?
O4 Si Zn2P 70.20(8) 55_454 27_544 ?
O3B Si Zn2P 108.97(15) . 27_544 ?
O2A Si Zn2P 33.74(16) 9 27_544 ?
O3A Si Zn2P 118.3(7) . 27_544 ?
Zn1P Si Zn2P 90.39(5) . 27_544 ?
O1 Si Zn2' 148.92(13) 101 27_544 ?
O2B Si Zn2' 48.0(3) 9 27_544 ?
O4 Si Zn2' 73.20(9) 55_454 27_544 ?
O3B Si Zn2' 95.5(2) . 27_544 ?
O2A Si Zn2' 35.67(15) 9 27_544 ?
O3A Si Zn2' 105.1(7) . 27_544 ?
Zn1P Si Zn2' 79.22(13) . 27_544 ?
Zn2P Si Zn2' 13.45(14) 27_544 27_544 ?
O1 Si Zn1' 124.4(3) 101 . ?
O2B Si Zn1' 69.6(4) 9 . ?
O4 Si Zn1' 119.7(3) 55_454 . ?
O3B Si Zn1' 36.07(17) . . ?
O2A Si Zn1' 66.9(3) 9 . ?
O3A Si Zn1' 39.7(7) . . ?
Zn1P Si Zn1' 12.6(3) . . ?
Zn2P Si Zn1' 80.3(2) 27_544 . ?
Zn2' Si Zn1' 68.3(3) 27_544 . ?
O1 Si Zn2 119.13(18) 101 27_544 ?
O2B Si Zn2 45.9(3) 9 27_544 ?
O4 Si Zn2 67.87(8) 55_454 27_544 ?
O3B Si Zn2 127.8(2) . 27_544 ?
O2A Si Zn2 38.6(2) 9 27_544 ?
O3A Si Zn2 136.5(7) . 27_544 ?
Zn1P Si Zn2 106.04(15) . 27_544 ?
Zn2P Si Zn2 18.92(18) 27_544 27_544 ?
Zn2' Si Zn2 32.4(2) 27_544 27_544 ?
Zn1' Si Zn2 97.4(3) . 27_544 ?
O1 Si Zn1 82.07(9) 101 . ?
O2B Si Zn1 79.5(3) 9 . ?
O4 Si Zn1 155.00(9) 55_454 . ?
O3B Si Zn1 45.71(13) . . ?
O2A Si Zn1 85.4(2) 9 . ?
O3A Si Zn1 35.2(6) . . ?
Zn1P Si Zn1 29.68(5) . . ?
Zn2P Si Zn1 113.59(2) 27_544 . ?
Zn2' Si Zn1 105.07(10) 27_544 . ?
Zn1' Si Zn1 42.3(3) . . ?
Zn2 Si Zn1 123.95(9) 27_544 . ?
Si O1 Si 142.78(19) 105 115 ?
Si O2A Si 127.0(3) 5 115 ?
Si O2A Zn2P 116.47(16) 5 50_454 ?
Si O2A Zn2P 116.49(16) 115 50_454 ?
Si O2A Zn2' 114.35(16) 5 50_454 ?
Si O2A Zn2' 114.41(16) 115 50_454 ?
Zn2P O2A Zn2' 21.3(2) 50_454 50_454 ?
Si O2A Zn2 113.2(3) 5 50_454 ?
Si O2A Zn2 113.3(3) 115 50_454 ?
Zn2P O2A Zn2 28.5(3) 50_454 50_454 ?
Zn2' O2A Zn2 49.8(4) 50_454 50_454 ?
Si O2A Zn1' 80.7(3) 5 . ?
Si O2A Zn1' 80.8(3) 115 . ?
Zn2P O2A Zn1' 110.2(4) 50_454 . ?
Zn2' O2A Zn1' 88.9(5) 50_454 . ?
Zn2 O2A Zn1' 138.8(5) 50_454 . ?
Si O2A Zn1P 75.3(3) 5 . ?
Si O2A Zn1P 75.4(3) 115 . ?
Zn2P O2A Zn1P 123.6(3) 50_454 . ?
Zn2' O2A Zn1P 102.3(4) 50_454 . ?
Zn2 O2A Zn1P 152.1(3) 50_454 . ?
Zn1' O2A Zn1P 13.4(3) . . ?
Si O2B Si 146.5(6) 115 5 ?
Si O2B Zn2P 104.9(3) 115 50_454 ?
Si O2B Zn2P 105.0(3) 5 50_454 ?
Si O2B Zn2' 101.8(3) 115 50_454 ?
Si O2B Zn2' 101.9(3) 5 50_454 ?
Zn2P O2B Zn2' 17.86(19) 50_454 50_454 ?
Si O2B Zn2 106.7(3) 115 50_454 ?
Si O2B Zn2 106.8(3) 5 50_454 ?
Zn2P O2B Zn2 25.7(3) 50_454 50_454 ?
Zn2' O2B Zn2 43.5(3) 50_454 50_454 ?
Si O2B Zn1P 77.5(3) 115 . ?
Si O2B Zn1P 77.5(3) 5 . ?
Zn2P O2B Zn1P 112.3(3) 50_454 . ?
Zn2' O2B Zn1P 94.4(4) 50_454 . ?
Zn2 O2B Zn1P 137.9(4) 50_454 . ?
Si O2B Zn1' 80.4(4) 115 . ?
Si O2B Zn1' 80.4(4) 5 . ?
Zn2P O2B Zn1' 99.0(4) 50_454 . ?
Zn2' O2B Zn1' 81.1(4) 50_454 . ?
Zn2 O2B Zn1' 124.6(5) 50_454 . ?
Zn1P O2B Zn1' 13.3(3) . . ?
Si O3A Si 120.8(14) 115 . ?
Si O3A Zn1P 115.2(8) 115 . ?
Si O3A Zn1P 115.4(8) . . ?
Si O3A Zn1' 109.1(7) 115 . ?
Si O3A Zn1' 109.2(7) . . ?
Zn1P O3A Zn1' 18.4(4) . . ?
Si O3A Zn1 118.0(6) 115 . ?
Si O3A Zn1 118.1(6) . . ?
Zn1P O3A Zn1 47.7(5) . . ?
Zn1' O3A Zn1 66.1(8) . . ?
Si O3B Si 128.3(3) 115 . ?
Si O3B Zn1P 115.53(14) 115 . ?
Si O3B Zn1P 115.47(14) . . ?
Si O3B Zn1' 115.38(16) 115 . ?
Si O3B Zn1' 115.32(16) . . ?
Zn1P O3B Zn1' 19.7(4) . . ?
Si O3B Zn1 106.05(13) 115 . ?
Si O3B Zn1 106.01(13) . . ?
Zn1P O3B Zn1 41.73(12) . . ?
Zn1' O3B Zn1 61.4(5) . . ?
Si O4 Si 149.10(16) 167_565 34_544 ?
Si O4 Zn2P 79.11(8) 167_565 50_454 ?
Si O4 Zn2P 79.10(8) 34_544 50_454 ?
Si O4 Zn2' 76.83(8) 167_565 50_454 ?
Si O4 Zn2' 76.80(8) 34_544 50_454 ?
Zn2P O4 Zn2' 13.71(14) 50_454 50_454 ?
Si O4 Zn2 83.60(9) 167_565 50_454 ?
Si O4 Zn2 83.56(9) 34_544 50_454 ?
Zn2P O4 Zn2 20.4(2) 50_454 50_454 ?
Zn2' O4 Zn2 34.1(2) 50_454 50_454 ?
Zn1P Zn1 Zn1P 180.0(3) 97 . ?
Zn1P Zn1 O3A 55.2(5) 97 105 ?
Zn1P Zn1 O3A 124.8(5) . 105 ?
Zn1P Zn1 O3A 124.8(5) 97 9 ?
Zn1P Zn1 O3A 55.2(5) . 9 ?
O3A Zn1 O3A 180.0(18) 105 9 ?
Zn1P Zn1 O3A 55.2(5) 97 101 ?
Zn1P Zn1 O3A 124.8(5) . 101 ?
O3A Zn1 O3A 90.7(7) 105 101 ?
O3A Zn1 O3A 89.3(7) 9 101 ?
Zn1P Zn1 O3A 124.8(5) 97 5 ?
Zn1P Zn1 O3A 55.2(5) . 5 ?
O3A Zn1 O3A 89.3(7) 105 5 ?
O3A Zn1 O3A 90.7(7) 9 5 ?
O3A Zn1 O3A 180.0(18) 101 5 ?
Zn1P Zn1 O3A 55.2(5) 97 97 ?
Zn1P Zn1 O3A 124.8(5) . 97 ?
O3A Zn1 O3A 90.7(7) 105 97 ?
O3A Zn1 O3A 89.3(7) 9 97 ?
O3A Zn1 O3A 90.7(7) 101 97 ?
O3A Zn1 O3A 89.3(7) 5 97 ?
Zn1P Zn1 O3A 124.8(5) 97 . ?
Zn1P Zn1 O3A 55.2(5) . . ?
O3A Zn1 O3A 89.3(7) 105 . ?
O3A Zn1 O3A 90.7(7) 9 . ?
O3A Zn1 O3A 89.3(7) 101 . ?
O3A Zn1 O3A 90.7(7) 5 . ?
O3A Zn1 O3A 180.0 97 . ?
Zn1P Zn1 Zn1' 0.04(12) 97 97 ?
Zn1P Zn1 Zn1' 179.96(12) . 97 ?
O3A Zn1 Zn1' 55.2(5) 105 97 ?
O3A Zn1 Zn1' 124.8(5) 9 97 ?
O3A Zn1 Zn1' 55.2(5) 101 97 ?
O3A Zn1 Zn1' 124.8(5) 5 97 ?
O3A Zn1 Zn1' 55.3(5) 97 97 ?
O3A Zn1 Zn1' 124.7(5) . 97 ?
Zn1P Zn1 Zn1' 179.96(12) 97 . ?
Zn1P Zn1 Zn1' 0.04(12) . . ?
O3A Zn1 Zn1' 124.8(5) 105 . ?
O3A Zn1 Zn1' 55.2(5) 9 . ?
O3A Zn1 Zn1' 124.8(5) 101 . ?
O3A Zn1 Zn1' 55.2(5) 5 . ?
O3A Zn1 Zn1' 124.7(5) 97 . ?
O3A Zn1 Zn1' 55.3(5) . . ?
Zn1' Zn1 Zn1' 180.0(11) 97 . ?
Zn1P Zn1 O3B 49.43(11) 97 105 ?
Zn1P Zn1 O3B 130.57(11) . 105 ?
O3A Zn1 O3B 5.8(6) 105 105 ?
O3A Zn1 O3B 174.2(6) 9 105 ?
O3A Zn1 O3B 86.7(4) 101 105 ?
O3A Zn1 O3B 93.3(4) 5 105 ?
O3A Zn1 O3B 86.6(4) 97 105 ?
O3A Zn1 O3B 93.4(4) . 105 ?
Zn1' Zn1 O3B 49.41(11) 97 105 ?
Zn1' Zn1 O3B 130.59(11) . 105 ?
Zn1P Zn1 O3B 130.57(11) 97 9 ?
Zn1P Zn1 O3B 49.43(11) . 9 ?
O3A Zn1 O3B 174.2(6) 105 9 ?
O3A Zn1 O3B 5.8(6) 9 9 ?
O3A Zn1 O3B 93.3(4) 101 9 ?
O3A Zn1 O3B 86.7(4) 5 9 ?
O3A Zn1 O3B 93.4(4) 97 9 ?
O3A Zn1 O3B 86.6(4) . 9 ?
Zn1' Zn1 O3B 130.59(11) 97 9 ?
Zn1' Zn1 O3B 49.41(11) . 9 ?
O3B Zn1 O3B 180.0(3) 105 9 ?
Zn1' Zn1P Zn1 179.9(4) . . ?
Zn1' Zn1P O3A 103.1(5) . . ?
Zn1 Zn1P O3A 77.0(5) . . ?
Zn1' Zn1P O3A 102.9(5) . 9 ?
Zn1 Zn1P O3A 77.0(5) . 9 ?
O3A Zn1P O3A 115.1(3) . 9 ?
Zn1' Zn1P O3A 102.9(5) . 5 ?
Zn1 Zn1P O3A 77.0(5) . 5 ?
O3A Zn1P O3A 115.1(3) . 5 ?
O3A Zn1P O3A 115.1(3) 9 5 ?
Zn1' Zn1P O3B 91.10(15) . 9 ?
Zn1 Zn1P O3B 88.83(15) . 9 ?
O3A Zn1P O3B 118.79(10) . 9 ?
O3A Zn1P O3B 11.8(4) 9 9 ?
O3A Zn1P O3B 118.93(10) 5 9 ?
Zn1' Zn1P O3B 91.10(15) . 5 ?
Zn1 Zn1P O3B 88.83(15) . 5 ?
O3A Zn1P O3B 118.92(10) . 5 ?
O3A Zn1P O3B 118.80(10) 9 5 ?
O3A Zn1P O3B 11.8(4) 5 5 ?
O3B Zn1P O3B 119.965(11) 9 5 ?
Zn1' Zn1P O3B 91.31(15) . . ?
Zn1 Zn1P O3B 88.83(15) . . ?
O3A Zn1P O3B 11.8(4) . . ?
O3A Zn1P O3B 118.92(10) 9 . ?
O3A Zn1P O3B 118.79(10) 5 . ?
O3B Zn1P O3B 119.955(11) 9 . ?
O3B Zn1P O3B 119.955(10) 5 . ?
Zn1' Zn1P O2B 87.09(15) . 9 ?
Zn1 Zn1P O2B 92.98(15) . 9 ?
O3A Zn1P O2B 61.57(9) . 9 ?
O3A Zn1P O2B 61.71(9) 9 9 ?
O3A Zn1P O2B 170.0(5) 5 9 ?
O3B Zn1P O2B 60.129(12) 9 9 ?
O3B Zn1P O2B 178.2(2) 5 9 ?
O3B Zn1P O2B 60.111(12) . 9 ?
Zn1' Zn1P O2B 86.88(15) . 5 ?
Zn1 Zn1P O2B 92.98(15) . 5 ?
O3A Zn1P O2B 170.0(5) . 5 ?
O3A Zn1P O2B 61.57(9) 9 5 ?
O3A Zn1P O2B 61.72(9) 5 5 ?
O3B Zn1P O2B 60.117(12) 9 5 ?
O3B Zn1P O2B 60.133(12) 5 5 ?
O3B Zn1P O2B 178.2(2) . 5 ?
O2B Zn1P O2B 119.73(3) 9 5 ?
Zn1' Zn1P O2B 87.09(15) . . ?
Zn1 Zn1P O2B 92.98(15) . . ?
O3A Zn1P O2B 61.71(9) . . ?
O3A Zn1P O2B 170.0(5) 9 . ?
O3A Zn1P O2B 61.57(9) 5 . ?
O3B Zn1P O2B 178.2(2) 9 . ?
O3B Zn1P O2B 60.112(12) 5 . ?
O3B Zn1P O2B 60.128(12) . . ?
O2B Zn1P O2B 119.73(3) 9 . ?
O2B Zn1P O2B 119.73(3) 5 . ?
Zn1' Zn1P O2A 79.88(10) . 9 ?
Zn1 Zn1P O2A 100.19(10) . 9 ?
O3A Zn1P O2A 63.86(15) . 9 ?
O3A Zn1P O2A 63.94(15) 9 9 ?
O3A Zn1P O2A 177.2(5) 5 9 ?
O3B Zn1P O2A 60.74(3) 9 9 ?
O3B Zn1P O2A 171.0(2) 5 9 ?
O3B Zn1P O2A 60.79(3) . 9 ?
O2B Zn1P O2A 7.21(14) 9 9 ?
O2B Zn1P O2A 118.80(4) 5 9 ?
O2B Zn1P O2A 118.86(4) . 9 ?
Zn1P Zn1' O3B 69.2(5) . 9 ?
Zn1P Zn1' O3B 69.2(5) . 5 ?
O3B Zn1' O3B 108.1(5) 9 5 ?
Zn1P Zn1' O3B 69.0(5) . . ?
O3B Zn1' O3B 108.0(5) 9 . ?
O3B Zn1' O3B 108.0(5) 5 . ?
Zn1P Zn1' O3A 58.5(6) . . ?
O3B Zn1' O3A 102.3(6) 9 . ?
O3B Zn1' O3A 102.4(6) 5 . ?
O3B Zn1' O3A 10.5(4) . . ?
Zn1P Zn1' O3A 58.7(6) . 5 ?
O3B Zn1' O3A 102.4(6) 9 5 ?
O3B Zn1' O3A 10.5(4) 5 5 ?
O3B Zn1' O3A 102.3(6) . 5 ?
O3A Zn1' O3A 95.3(8) . 5 ?
Zn1P Zn1' O3A 58.7(6) . 9 ?
O3B Zn1' O3A 10.5(4) 9 9 ?
O3B Zn1' O3A 102.3(6) 5 9 ?
O3B Zn1' O3A 102.4(6) . 9 ?
O3A Zn1' O3A 95.3(8) . 9 ?
O3A Zn1' O3A 95.4(8) 5 9 ?
Zn1P Zn1' Zn1 0.1(3) . . ?
O3B Zn1' Zn1 69.2(5) 9 . ?
O3B Zn1' Zn1 69.2(5) 5 . ?
O3B Zn1' Zn1 69.1(5) . . ?
O3A Zn1' Zn1 58.6(6) . . ?
O3A Zn1' Zn1 58.6(6) 5 . ?
O3A Zn1' Zn1 58.6(6) 9 . ?
Zn1P Zn1' O2A 86.7(3) . 9 ?
O3B Zn1' O2A 60.86(7) 9 9 ?
O3B Zn1' O2A 156.0(8) 5 9 ?
O3B Zn1' O2A 60.89(7) . 9 ?
O3A Zn1' O2A 62.86(15) . 9 ?
O3A Zn1' O2A 145.4(9) 5 9 ?
O3A Zn1' O2A 62.95(15) 9 9 ?
Zn1 Zn1' O2A 86.8(3) . 9 ?
Zn1P Zn1' O2A 86.9(3) . 5 ?
O3B Zn1' O2A 60.96(7) 9 5 ?
O3B Zn1' O2A 60.92(7) 5 5 ?
O3B Zn1' O2A 156.0(8) . 5 ?
O3A Zn1' O2A 145.4(9) . 5 ?
O3A Zn1' O2A 63.00(15) 5 5 ?
O3A Zn1' O2A 62.93(15) 9 5 ?
Zn1 Zn1' O2A 86.8(3) . 5 ?
O2A Zn1' O2A 119.72(6) 9 5 ?
Zn1P Zn1' O2A 86.7(3) . . ?
O3B Zn1' O2A 156.0(8) 9 . ?
O3B Zn1' O2A 60.91(7) 5 . ?
O3B Zn1' O2A 60.84(7) . . ?
O3A Zn1' O2A 62.93(15) . . ?
O3A Zn1' O2A 62.88(15) 5 . ?
O3A Zn1' O2A 145.4(9) 9 . ?
Zn1 Zn1' O2A 86.8(3) . . ?
O2A Zn1' O2A 119.63(6) 9 . ?
O2A Zn1' O2A 119.72(6) 5 . ?
Zn1P Zn1' O2B 79.6(3) . 9 ?
O3B Zn1' O2B 58.42(10) 9 9 ?
O3B Zn1' O2B 148.8(8) 5 9 ?
O3B Zn1' O2B 58.40(10) . 9 ?
O3A Zn1' O2B 59.02(14) . 9 ?
O3A Zn1' O2B 138.3(9) 5 9 ?
O3A Zn1' O2B 59.17(14) 9 9 ?
Zn1 Zn1' O2B 79.6(3) . 9 ?
O2A Zn1' O2B 7.14(14) 9 9 ?
O2A Zn1' O2B 118.82(13) 5 9 ?
O2A Zn1' O2B 118.67(13) . 9 ?
Zn2P Zn2' Zn2 0.07(17) . . ?
Zn2P Zn2' O2A 72.6(3) . 34_544 ?
Zn2 Zn2' O2A 72.7(3) . 34_544 ?
Zn2P Zn2' O2A 72.7(3) . 78_445 ?
Zn2 Zn2' O2A 72.6(3) . 78_445 ?
O2A Zn2' O2A 111.5(3) 34_544 78_445 ?
Zn2P Zn2' O2A 72.6(3) . 50_454 ?
Zn2 Zn2' O2A 72.7(3) . 50_454 ?
O2A Zn2' O2A 111.5(3) 34_544 50_454 ?
O2A Zn2' O2A 111.5(3) 78_445 50_454 ?
Zn2P Zn2' O2B 71.9(3) . 34_544 ?
Zn2 Zn2' O2B 71.9(3) . 34_544 ?
O2A Zn2' O2B 0.7(5) 34_544 34_544 ?
O2A Zn2' O2B 111.2(2) 78_445 34_544 ?
O2A Zn2' O2B 111.1(2) 50_454 34_544 ?
Zn2P Zn2' O2B 72.0(3) . 78_445 ?
Zn2 Zn2' O2B 71.9(3) . 78_445 ?
O2A Zn2' O2B 111.2(2) 34_544 78_445 ?
O2A Zn2' O2B 0.7(5) 78_445 78_445 ?
O2A Zn2' O2B 111.2(2) 50_454 78_445 ?
O2B Zn2' O2B 110.9(3) 34_544 78_445 ?
Zn2P Zn2' O2B 71.9(3) . 50_454 ?
Zn2 Zn2' O2B 71.9(3) . 50_454 ?
O2A Zn2' O2B 111.2(2) 34_544 50_454 ?
O2A Zn2' O2B 111.2(2) 78_445 50_454 ?
O2A Zn2' O2B 0.7(5) 50_454 50_454 ?
O2B Zn2' O2B 110.8(3) 34_544 50_454 ?
O2B Zn2' O2B 110.9(3) 78_445 50_454 ?
Zn2P Zn2' O4 74.08(15) . 34_544 ?
Zn2 Zn2' O4 74.04(15) . 34_544 ?
O2A Zn2' O4 146.7(4) 34_544 34_544 ?
O2A Zn2' O4 57.26(7) 78_445 34_544 ?
O2A Zn2' O4 57.28(7) 50_454 34_544 ?
O2B Zn2' O4 146.0(4) 34_544 34_544 ?
O2B Zn2' O4 57.21(6) 78_445 34_544 ?
O2B Zn2' O4 57.13(6) 50_454 34_544 ?
Zn2P Zn2' O4 73.99(15) . 78_445 ?
Zn2 Zn2' O4 74.06(15) . 78_445 ?
O2A Zn2' O4 57.25(7) 34_544 78_445 ?
O2A Zn2' O4 146.7(4) 78_445 78_445 ?
O2A Zn2' O4 57.23(7) 50_454 78_445 ?
O2B Zn2' O4 57.11(6) 34_544 78_445 ?
O2B Zn2' O4 146.0(4) 78_445 78_445 ?
O2B Zn2' O4 57.18(6) 50_454 78_445 ?
O4 Zn2' O4 112.74(13) 34_544 78_445 ?
Zn2P Zn2' O4 74.08(15) . 50_454 ?
Zn2 Zn2' O4 74.04(15) . 50_454 ?
O2A Zn2' O4 57.26(7) 34_544 50_454 ?
O2A Zn2' O4 57.28(7) 78_445 50_454 ?
O2A Zn2' O4 146.7(4) 50_454 50_454 ?
O2B Zn2' O4 57.20(6) 34_544 50_454 ?
O2B Zn2' O4 57.14(6) 78_445 50_454 ?
O2B Zn2' O4 146.0(4) 50_454 50_454 ?
O4 Zn2' O4 112.77(13) 34_544 50_454 ?
O4 Zn2' O4 112.74(13) 78_445 50_454 ?
Zn2P Zn2' Si 80.21(15) . 55_454 ?
Zn2 Zn2' Si 80.21(15) . 55_454 ?
O2A Zn2' Si 139.7(3) 34_544 55_454 ?
O2A Zn2' Si 87.24(9) 78_445 55_454 ?
O2A Zn2' Si 29.96(5) 50_454 55_454 ?
O2B Zn2' Si 139.2(3) 34_544 55_454 ?
O2B Zn2' Si 87.16(9) 78_445 55_454 ?
O2B Zn2' Si 30.05(5) 50_454 55_454 ?
O4 Zn2' Si 30.00(2) 34_544 55_454 ?
O4 Zn2' Si 87.17(7) 78_445 55_454 ?
O4 Zn2' Si 140.83(19) 50_454 55_454 ?
Zn2' Zn2P Zn2 179.9(3) . . ?
Zn2' Zn2P O2A 86.1(2) . 50_454 ?
Zn2 Zn2P O2A 94.0(2) . 50_454 ?
Zn2' Zn2P O2A 86.1(2) . 34_544 ?
Zn2 Zn2P O2A 94.0(2) . 34_544 ?
O2A Zn2P O2A 119.53(6) 50_454 34_544 ?
Zn2' Zn2P O2A 86.0(2) . 78_445 ?
Zn2 Zn2P O2A 93.9(2) . 78_445 ?
O2A Zn2P O2A 119.53(6) 50_454 78_445 ?
O2A Zn2P O2A 119.53(6) 34_544 78_445 ?
Zn2' Zn2P O2B 90.2(3) . 34_544 ?
Zn2 Zn2P O2B 89.8(3) . 34_544 ?
O2A Zn2P O2B 119.890(15) 50_454 34_544 ?
O2A Zn2P O2B 4.1(5) 34_544 34_544 ?
O2A Zn2P O2B 119.981(14) 78_445 34_544 ?
Zn2' Zn2P O2B 90.1(3) . 78_445 ?
Zn2 Zn2P O2B 89.8(3) . 78_445 ?
O2A Zn2P O2B 119.981(15) 50_454 78_445 ?
O2A Zn2P O2B 119.893(15) 34_544 78_445 ?
O2A Zn2P O2B 4.1(5) 78_445 78_445 ?
O2B Zn2P O2B 120.000(4) 34_544 78_445 ?
Zn2' Zn2P O2B 90.2(3) . 50_454 ?
Zn2 Zn2P O2B 89.8(3) . 50_454 ?
O2A Zn2P O2B 4.1(5) 50_454 50_454 ?
O2A Zn2P O2B 119.977(15) 34_544 50_454 ?
O2A Zn2P O2B 119.893(15) 78_445 50_454 ?
O2B Zn2P O2B 119.997(3) 34_544 50_454 ?
O2B Zn2P O2B 120.000(3) 78_445 50_454 ?
Zn2' Zn2P O4 92.21(5) . 34_544 ?
Zn2 Zn2P O4 87.73(5) . 34_544 ?
O2A Zn2P O4 60.29(2) 50_454 34_544 ?
O2A Zn2P O4 178.3(3) 34_544 34_544 ?
O2A Zn2P O4 60.27(2) 78_445 34_544 ?
O2B Zn2P O4 177.6(3) 34_544 34_544 ?
O2B Zn2P O4 60.053(11) 78_445 34_544 ?
O2B Zn2P O4 59.982(11) 50_454 34_544 ?
Zn2' Zn2P O4 92.31(5) . 78_445 ?
Zn2 Zn2P O4 87.81(5) . 78_445 ?
O2A Zn2P O4 60.27(2) 50_454 78_445 ?
O2A Zn2P O4 60.29(2) 34_544 78_445 ?
O2A Zn2P O4 178.3(3) 78_445 78_445 ?
O2B Zn2P O4 59.981(11) 34_544 78_445 ?
O2B Zn2P O4 177.6(3) 78_445 78_445 ?
O2B Zn2P O4 60.051(11) 50_454 78_445 ?
O4 Zn2P O4 119.848(7) 34_544 78_445 ?
Zn2' Zn2P O4 92.21(5) . 50_454 ?
Zn2 Zn2P O4 87.73(5) . 50_454 ?
O2A Zn2P O4 178.3(3) 50_454 50_454 ?
O2A Zn2P O4 60.27(2) 34_544 50_454 ?
O2A Zn2P O4 60.29(2) 78_445 50_454 ?
O2B Zn2P O4 60.053(11) 34_544 50_454 ?
O2B Zn2P O4 59.982(11) 78_445 50_454 ?
O2B Zn2P O4 177.6(3) 50_454 50_454 ?
O4 Zn2P O4 119.850(7) 34_544 50_454 ?
O4 Zn2P O4 119.848(7) 78_445 50_454 ?
Zn2' Zn2P Si 86.39(3) . 27_544 ?
Zn2 Zn2P Si 93.72(3) . 27_544 ?
O2A Zn2P Si 89.882(18) 50_454 27_544 ?
O2A Zn2P Si 29.796(8) 34_544 27_544 ?
O2A Zn2P Si 148.93(6) 78_445 27_544 ?
O2B Zn2P Si 30.05(3) 34_544 27_544 ?
O2B Zn2P Si 149.64(3) 78_445 27_544 ?
O2B Zn2P Si 90.191(18) 50_454 27_544 ?
O4 Zn2P Si 150.152(9) 34_544 27_544 ?
O4 Zn2P Si 30.703(12) 78_445 27_544 ?
O4 Zn2P Si 89.998(9) 50_454 27_544 ?
Zn2P Zn2 Zn2' 0.05(11) . . ?
Zn2P Zn2 O2A 57.5(3) . 34_544 ?
Zn2' Zn2 O2A 57.5(3) . 34_544 ?
Zn2P Zn2 O2A 57.5(3) . 78_445 ?
Zn2' Zn2 O2A 57.5(3) . 78_445 ?
O2A Zn2 O2A 93.9(4) 34_544 78_445 ?
Zn2P Zn2 O2A 57.5(3) . 50_454 ?
Zn2' Zn2 O2A 57.5(3) . 50_454 ?
O2A Zn2 O2A 93.8(4) 34_544 50_454 ?
O2A Zn2 O2A 93.9(4) 78_445 50_454 ?
Zn2P Zn2 O2B 64.6(3) . 78_445 ?
Zn2' Zn2 O2B 64.5(3) . 78_445 ?
O2A Zn2 O2B 98.6(3) 34_544 78_445 ?
O2A Zn2 O2B 7.0(3) 78_445 78_445 ?
O2A Zn2 O2B 98.6(3) 50_454 78_445 ?
Zn2P Zn2 O2B 64.5(3) . 34_544 ?
Zn2' Zn2 O2B 64.5(3) . 34_544 ?
O2A Zn2 O2B 7.0(3) 34_544 34_544 ?
O2A Zn2 O2B 98.6(3) 78_445 34_544 ?
O2A Zn2 O2B 98.5(3) 50_454 34_544 ?
O2B Zn2 O2B 102.8(4) 78_445 34_544 ?
Zn2P Zn2 O2B 64.5(3) . 50_454 ?
Zn2' Zn2 O2B 64.5(3) . 50_454 ?
O2A Zn2 O2B 98.6(3) 34_544 50_454 ?
O2A Zn2 O2B 98.6(3) 78_445 50_454 ?
O2A Zn2 O2B 7.0(3) 50_454 50_454 ?
O2B Zn2 O2B 102.8(4) 78_445 50_454 ?
O2B Zn2 O2B 102.8(4) 34_544 50_454 ?
Zn2P Zn2 O4 71.8(2) . 78_445 ?
Zn2' Zn2 O4 71.8(2) . 78_445 ?
O2A Zn2 O4 55.37(10) 34_544 78_445 ?
O2A Zn2 O4 129.3(5) 78_445 78_445 ?
O2A Zn2 O4 55.35(10) 50_454 78_445 ?
O2B Zn2 O4 136.4(5) 78_445 78_445 ?
O2B Zn2 O4 55.69(9) 34_544 78_445 ?
O2B Zn2 O4 55.75(9) 50_454 78_445 ?
Zn2P Zn2 O4 71.9(2) . 50_454 ?
Zn2' Zn2 O4 71.9(2) . 50_454 ?
O2A Zn2 O4 55.38(10) 34_544 50_454 ?
O2A Zn2 O4 55.40(10) 78_445 50_454 ?
O2A Zn2 O4 129.4(5) 50_454 50_454 ?
O2B Zn2 O4 55.72(9) 78_445 50_454 ?
O2B Zn2 O4 55.78(9) 34_544 50_454 ?
O2B Zn2 O4 136.4(5) 50_454 50_454 ?
O4 Zn2 O4 110.74(19) 78_445 50_454 ?
Zn2P Zn2 O4 71.9(2) . 34_544 ?
Zn2' Zn2 O4 71.9(2) . 34_544 ?
O2A Zn2 O4 129.4(5) 34_544 34_544 ?
O2A Zn2 O4 55.39(10) 78_445 34_544 ?
O2A Zn2 O4 55.40(10) 50_454 34_544 ?
O2B Zn2 O4 55.79(9) 78_445 34_544 ?
O2B Zn2 O4 136.4(5) 34_544 34_544 ?
O2B Zn2 O4 55.71(9) 50_454 34_544 ?
O4 Zn2 O4 110.74(19) 78_445 34_544 ?
O4 Zn2 O4 110.79(19) 50_454 34_544 ?
Zn2P Zn2 Si 67.36(18) . 27_544 ?
Zn2' Zn2 Si 67.41(18) . 27_544 ?
O2A Zn2 Si 28.14(5) 34_544 27_544 ?
O2A Zn2 Si 117.8(4) 78_445 27_544 ?
O2A Zn2 Si 78.17(18) 50_454 27_544 ?
O2B Zn2 Si 123.7(4) 78_445 27_544 ?
O2B Zn2 Si 27.32(4) 34_544 27_544 ?
O2B Zn2 Si 80.61(17) 50_454 27_544 ?
O4 Zn2 Si 28.55(4) 78_445 27_544 ?
O4 Zn2 Si 82.99(13) 50_454 27_544 ?
O4 Zn2 Si 129.9(3) 34_544 27_544 ?

loop_
_geom_bond_atom_site_label_1
_geom_bond_atom_site_label_2
_geom_bond_distance
_geom_bond_site_symmetry_2
_geom_bond_publ_flag
Si O1 1.6261(10) 101 ?
Si O2B 1.624(3) 9 ?
Si O4 1.6292(8) 55_454 ?
Si O3B 1.700(2) . ?
Si O2A 1.739(2) 9 ?
Si O3A 1.758(12) . ?
Si Zn1P 3.0915(5) . ?
Si Zn2P 3.1335(5) 27_544 ?
Si Zn2' 3.1741(15) 27_544 ?
Si Zn1' 3.209(5) . ?
Si Zn2 3.388(4) 27_544 ?
Si Zn1 3.4500(5) . ?
O2A Zn2P 1.944(5) 50_454 ?
O2A Zn2' 2.032(5) 50_454 ?
O2A Zn2 2.300(10) 50_454 ?
O2A Zn1' 2.991(9) . ?
O2A Zn1P 3.033(8) . ?
O2B Zn2P 2.293(8) 50_454 ?
O2B Zn2' 2.412(8) 50_454 ?
O2B Zn2 2.541(10) 50_454 ?
O2B Zn1P 3.005(10) . ?
O2B Zn1' 3.051(11) . ?
O3A Zn1P 1.90(3) . ?
O3A Zn1' 2.17(3) . ?
O3A Zn1 2.25(2) . ?
O3B Zn1P 1.952(5) . ?
O3B Zn1' 2.090(8) . ?
O3B Zn1 2.569(4) . ?
O4 Zn2P 3.002(2) 50_454 ?
O4 Zn2' 3.120(3) 50_454 ?
O4 Zn2 3.157(4) 50_454 ?
Zn1 Zn1P 1.711(3) 97 ?
Zn1 Zn1P 1.711(3) . ?
Zn1 Zn1' 2.414(17) 97 ?
Zn1 Zn1' 2.414(17) . ?
Zn1P Zn1' 0.703(15) . ?
Zn2' Zn2P 0.740(8) . ?
Zn2' Zn2 1.841(14) . ?
Zn2P Zn2 1.101(12) . ?
